data_7128491
loop_
_publ_author_name
'Zhang, Bo'
'Duan, Yu'ai'
'Zhang, Xin'
'Guo, Shuai'

_publ_section_title
;
 Uncommon carbene-to-azole ligand rearrangement of N-heterocyclic carbenes
 in a ruthenium system.
;
_journal_issue 56
_journal_name_full 'Chemical communications (Cambridge, England)'
_journal_page_first 6879
_journal_page_last 6882
_journal_paper_doi 10.1039/d1cc01871j
_journal_volume 57
_journal_year 2021
_chemical_formula_moiety 'C33 H44 Cl N3 O4 Ru'
_chemical_formula_sum 'C33 H44 Cl N3 O4 Ru'
_chemical_formula_weight 683.23
_space_group_crystal_system triclinic
_space_group_IT_number 2
_space_group_name_Hall '-P 1'
_space_group_name_H-M_alt 'P -1'
_atom_sites_solution_hydrogens geom
_atom_sites_solution_primary dual
_audit_creation_date 2019-11-29
_audit_creation_method
;
Olex2 1.2
(compiled 2018.05.29 svn.r3508 for OlexSys, GUI svn.r5506)
;
_audit_update_record
;
2021-04-02 deposited with the CCDC.	2021-06-14 downloaded from the CCDC.
;
_cell_angle_alpha 70.654(2)
_cell_angle_beta 83.062(2)
_cell_angle_gamma 74.253(2)
_cell_formula_units_Z 2
_cell_length_a 9.2936(2)
_cell_length_b 13.2026(3)
_cell_length_c 15.1517(3)
_cell_measurement_reflns_used 13555
_cell_measurement_temperature 294.7(4)
_cell_measurement_theta_max 30.0680
_cell_measurement_theta_min 4.9210
_cell_volume 1687.32(7)
_computing_cell_refinement 'CrysAlisPro 1.171.39.33c (Rigaku OD, 2017)'
_computing_data_collection 'CrysAlisPro 1.171.39.33c (Rigaku OD, 2017)'
_computing_data_reduction 'CrysAlisPro 1.171.39.33c (Rigaku OD, 2017)'
_computing_molecular_graphics 'Olex2 (Dolomanov et al., 2009)'
_computing_publication_material 'Olex2 (Dolomanov et al., 2009)'
_computing_structure_refinement 'ShelXL (Sheldrick, 2015)'
_computing_structure_solution 'ShelXT (Sheldrick, 2015)'
_diffrn_ambient_environment air
_diffrn_ambient_temperature 294.7(4)
_diffrn_detector 'CCD plate'
_diffrn_measured_fraction_theta_full 0.992
_diffrn_measured_fraction_theta_max 0.872
_diffrn_measurement_details
;
List of Runs (angles in degrees, time in seconds):

  # Type    Start    End  Width  t~exp~   \w     \q     \k     \f   Frames
#--------------------------------------------------------------------------
  1  \w    -29.00   1.00   0.50   56.77    --   -0.80 -37.00 -30.00   60
  2  \w    -88.00  17.00   0.50   56.77    --   -0.80 -77.00-180.00  210
  3  \w    -11.00  15.00   0.50   56.77    --   -0.80  37.00-180.00   52
  4  \w     37.00  86.00   0.50   56.77    --   -0.80  37.00-180.00   98
  5  \w    -16.00  68.00   0.50   56.77    --   -0.80  19.00  90.00  168
  6  \w    -21.00  83.00   0.50   56.77    --   -0.80  57.00 -90.00  208
  7  \w    -18.00  21.00   0.50   56.77    --   -0.80  37.00  60.00   78
  8  \w    -10.00  20.00   0.50   56.77    --   -0.80  37.00 150.00   60
  9  \w    -90.00 -40.00   0.50   56.77    --   -0.80 -37.00 -30.00  100
;
_diffrn_measurement_device 'four-circle diffractometer'
_diffrn_measurement_device_type 'XtaLAB AFC12 (RINC): Kappa dual home/near'
_diffrn_measurement_method '\w scans'
_diffrn_orient_matrix_type 'CrysAlisPro convention (1999,Acta A55,543-557)'
_diffrn_orient_matrix_UB_11 0.0120882000
_diffrn_orient_matrix_UB_12 0.0302685000
_diffrn_orient_matrix_UB_13 -0.0474152000
_diffrn_orient_matrix_UB_21 -0.0544048000
_diffrn_orient_matrix_UB_22 0.0469136000
_diffrn_orient_matrix_UB_23 0.0059064000
_diffrn_orient_matrix_UB_31 0.0564749000
_diffrn_orient_matrix_UB_32 0.0183219000
_diffrn_orient_matrix_UB_33 0.0134670000
_diffrn_radiation_monochromator mirror
_diffrn_radiation_probe x-ray
_diffrn_radiation_type MoK\a
_diffrn_radiation_wavelength 0.71073
_diffrn_reflns_av_R_equivalents 0.0711
_diffrn_reflns_av_unetI/netI 0.0535
_diffrn_reflns_Laue_measured_fraction_full 0.992
_diffrn_reflns_Laue_measured_fraction_max 0.872
_diffrn_reflns_limit_h_max 12
_diffrn_reflns_limit_h_min -12
_diffrn_reflns_limit_k_max 18
_diffrn_reflns_limit_k_min -17
_diffrn_reflns_limit_l_max 20
_diffrn_reflns_limit_l_min -20
_diffrn_reflns_number 33855
_diffrn_reflns_point_group_measured_fraction_full 0.992
_diffrn_reflns_point_group_measured_fraction_max 0.872
_diffrn_reflns_theta_full 25.242
_diffrn_reflns_theta_max 29.965
_diffrn_reflns_theta_min 4.815
_diffrn_source 'micro-focus sealed X-ray tube'
_diffrn_source_type 'Rigaku (Mo) X-ray Source'
_exptl_absorpt_coefficient_mu 0.582
_exptl_absorpt_correction_T_max 1.00000
_exptl_absorpt_correction_T_min 0.58254
_exptl_absorpt_correction_type multi-scan
_exptl_absorpt_process_details
;
CrysAlisPro 1.171.39.33c (Rigaku Oxford Diffraction, 2017)
Empirical absorption correction using spherical harmonics,
 implemented in SCALE3 ABSPACK scaling algorithm.
;
_exptl_crystal_colour red
_exptl_crystal_colour_primary red
_exptl_crystal_density_diffrn 1.345
_exptl_crystal_description block
_exptl_crystal_F_000 712
_exptl_crystal_size_max 0.2
_exptl_crystal_size_mid 0.15
_exptl_crystal_size_min 0.1
_refine_diff_density_max 0.591
_refine_diff_density_min -0.956
_refine_diff_density_rms 0.064
_refine_ls_extinction_method none
_refine_ls_goodness_of_fit_ref 1.055
_refine_ls_hydrogen_treatment constr
_refine_ls_matrix_type full
_refine_ls_number_parameters 419
_refine_ls_number_reflns 8558
_refine_ls_number_restraints 51
_refine_ls_restrained_S_all 1.075
_refine_ls_R_factor_all 0.0396
_refine_ls_R_factor_gt 0.0326
_refine_ls_shift/su_max 0.001
_refine_ls_shift/su_mean 0.000
_refine_ls_structure_factor_coef Fsqd
_refine_ls_weighting_details 'w=1/[\s^2^(Fo^2^)+(0.0419P)^2^+0.1562P] where P=(Fo^2^+2Fc^2^)/3'
_refine_ls_weighting_scheme calc
_refine_ls_wR_factor_gt 0.0837
_refine_ls_wR_factor_ref 0.0869
_reflns_Friedel_coverage 0.000
_reflns_number_gt 7537
_reflns_number_total 8558
_reflns_threshold_expression 'I > 2\s(I)'
_cod_data_source_file d1cc01871j2.cif
_cod_data_source_block zb-20191127
_cod_depositor_comments 'Adding full bibliography for 7128489--7128493.cif.'
_cod_database_code 7128491
_shelx_shelxl_version_number 2018/3
_shelx_space_group_comment
;
The symmetry employed for this shelxl refinement is uniquely defined
by the following loop, which should always be used as a source of
symmetry information in preference to the above space-group names.
They are only intended as comments.
;
_shelx_estimated_absorpt_t_max 0.933
_shelx_estimated_absorpt_t_min 0.897
_reflns_odcompleteness_completeness 99.22
_reflns_odcompleteness_iscentric 1
_reflns_odcompleteness_theta 26.32
_olex2_refinement_description
;
1. Fixed Uiso
 At 1.2 times of:
  All C(H) groups, All C(H,H) groups
 At 1.5 times of:
  All C(H,H,H) groups
2. Restrained distances
 C18-C14 \\sim C17-C14 \\sim C16-C14 \\sim C15-C14 \\sim C20-C14 \\sim C19-C14
 with sigma of 0.02
3. Uiso/Uaniso restraints and constraints
Uanis(C19) \\sim Ueq, Uanis(C20) \\sim Ueq, Uanis(C18) \\sim Ueq, Uanis(C17)
\\sim Ueq, Uanis(C16) \\sim Ueq, Uanis(C15) \\sim Ueq: with sigma of 0.005 and
sigma for terminal atoms of 0.01
4. Others
 Fixed Sof: C15(0.65) H15A(0.65) H15B(0.65) H15C(0.65) C17(0.65) H17A(0.65)
 H17B(0.65) H17C(0.65) C19(0.65) H19A(0.65) H19B(0.65) H19C(0.65) C16(0.35)
 H16A(0.35) H16B(0.35) H16C(0.35) C20(0.35) H20A(0.35) H20B(0.35) H20C(0.35)
 C18(0.35) H18A(0.35) H18B(0.35) H18C(0.35)
5.a Ternary CH refined with riding coordinates:
 C33(H33)
5.b Secondary CH2 refined with riding coordinates:
 C4(H4A,H4B), C5(H5A,H5B), C6(H6A,H6B)
5.c Aromatic/amide H refined with riding coordinates:
 C27(H27), C9(H9), C31(H31), C11(H11), C28(H28), C12(H12), C30(H30)
5.d Idealised Me refined as rotating group:
 C1(H1A,H1B,H1C), C26(H26A,H26B,H26C), C23(H23A,H23B,H23C), C34(H34A,H34B,
 H34C), C7(H7A,H7B,H7C), C35(H35A,H35B,H35C), C36(H36A,H36B,H36C), C15(H15A,
 H15B,H15C), C17(H17A,H17B,H17C), C19(H19A,H19B,H19C), C16(H16A,H16B,H16C),
 C20(H20A,H20B,H20C), C18(H18A,H18B,H18C)
;
_olex2_submission_special_instructions 'No special instructions were received'
_oxdiff_exptl_absorpt_empirical_details
;
Empirical correction (ABSPACK) includes:
- Absorption correction using spherical harmonics
- Frame scaling
;
_oxdiff_exptl_absorpt_empirical_full_max 3.802
_oxdiff_exptl_absorpt_empirical_full_min 0.303

loop_
_space_group_symop_operation_xyz
'x, y, z'
'-x, -y, -z'

loop_
_atom_site_label
_atom_site_type_symbol
_atom_site_fract_x
_atom_site_fract_y
_atom_site_fract_z
_atom_site_U_iso_or_equiv
_atom_site_adp_type
_atom_site_occupancy
_atom_site_site_symmetry_order
_atom_site_calc_flag
_atom_site_refinement_flags_posn
_atom_site_refinement_flags_adp
_atom_site_refinement_flags_occupancy
_atom_site_disorder_assembly
_atom_site_disorder_group
Ru1 Ru 0.58054(2) 0.35923(2) 0.33871(2) 0.03157(6) Uani 1 1 d . . . . .
Cl1 Cl 0.53878(6) 0.55679(4) 0.31075(4) 0.05194(12) Uani 1 1 d . . . . .
O4 O 0.89425(17) 0.44734(12) 0.32992(10) 0.0467(3) Uani 1 1 d . . . . .
N1 N 0.53396(16) 0.32124(11) 0.15944(10) 0.0324(3) Uani 1 1 d . . . . .
O2 O 1.00417(17) 0.25667(13) 0.08558(11) 0.0511(3) Uani 1 1 d . . . . .
N2 N 0.45855(18) 0.35179(12) 0.08094(10) 0.0383(3) Uani 1 1 d . . . . .
N3 N 0.36357(17) 0.44510(13) 0.08360(11) 0.0388(3) Uani 1 1 d . . . . .
O3 O 0.8486(2) 0.53125(14) 0.17779(11) 0.0681(5) Uani 1 1 d . . . . .
C24 C 0.77632(19) 0.36118(13) 0.25727(11) 0.0315(3) Uani 1 1 d . . . . .
C3 C 0.48971(18) 0.39166(13) 0.21269(11) 0.0319(3) Uani 1 1 d . . . . .
C21 C 0.84478(19) 0.28865(13) 0.21005(11) 0.0317(3) Uani 1 1 d . . . . .
C13 C 0.78086(19) 0.19803(13) 0.20711(11) 0.0326(3) Uani 1 1 d . . . . .
O1 O 1.0887(2) 0.3252(2) 0.17880(15) 0.0844(7) Uani 1 1 d . . . . .
C27 C 0.6726(2) 0.19086(15) 0.42287(12) 0.0428(4) Uani 1 1 d . . . . .
H27 H 0.755162 0.143575 0.404015 0.051 Uiso 1 1 calc R . . . .
C8 C 0.6354(2) 0.21306(13) 0.18373(11) 0.0326(3) Uani 1 1 d . . . . .
C22 C 0.9924(2) 0.29275(16) 0.15955(13) 0.0400(4) Uani 1 1 d . . . . .
C2 C 0.37491(19) 0.47405(14) 0.16037(12) 0.0359(4) Uani 1 1 d . . . . .
C9 C 0.5776(2) 0.12543(15) 0.18460(13) 0.0399(4) Uani 1 1 d . . . . .
H9 H 0.479498 0.139822 0.167514 0.048 Uiso 1 1 calc R . . . .
C25 C 0.8447(2) 0.45503(15) 0.24797(13) 0.0400(4) Uani 1 1 d . . . . .
C10 C 0.6644(2) 0.01743(15) 0.21055(13) 0.0427(4) Uani 1 1 d . . . . .
C31 C 0.5686(3) 0.33211(18) 0.49516(13) 0.0520(5) Uani 1 1 d . . . . .
H31 H 0.579267 0.379802 0.526016 0.062 Uiso 1 1 calc R . . . .
C32 C 0.6939(2) 0.25454(16) 0.47809(12) 0.0430(4) Uani 1 1 d . . . . .
C4 C 0.2682(2) 0.57230(16) 0.17831(15) 0.0461(4) Uani 1 1 d . . . . .
H4A H 0.274657 0.566982 0.243185 0.055 Uiso 1 1 calc R . . . .
H4B H 0.167527 0.569867 0.169809 0.055 Uiso 1 1 calc R . . . .
C11 C 0.8121(3) 0.00138(15) 0.23128(15) 0.0471(5) Uani 1 1 d . . . . .
H11 H 0.874324 -0.069843 0.246855 0.056 Uiso 1 1 calc R . . . .
C1 C 0.2573(3) 0.50179(19) 0.00785(16) 0.0558(6) Uani 1 1 d . . . . .
H1A H 0.284039 0.467130 -0.040401 0.084 Uiso 1 1 calc GR . . . .
H1B H 0.260254 0.578185 -0.017668 0.084 Uiso 1 1 calc GR . . . .
H1C H 0.158179 0.497116 0.032087 0.084 Uiso 1 1 calc GR . . . .
C28 C 0.5295(3) 0.19837(19) 0.39656(14) 0.0548(6) Uani 1 1 d . . . . .
H28 H 0.518035 0.153844 0.362805 0.066 Uiso 1 1 calc R . . . .
C12 C 0.8689(2) 0.08843(14) 0.22933(14) 0.0418(4) Uani 1 1 d . . . . .
H12 H 0.968639 0.074177 0.243164 0.050 Uiso 1 1 calc R . . . .
C5 C 0.2929(3) 0.68438(18) 0.11630(18) 0.0601(6) Uani 1 1 d . . . . .
H5A H 0.390410 0.690037 0.127865 0.072 Uiso 1 1 calc R . . . .
H5B H 0.292214 0.688949 0.051116 0.072 Uiso 1 1 calc R . . . .
C30 C 0.4250(3) 0.3405(2) 0.46680(16) 0.0615(6) Uani 1 1 d . . . . .
H30 H 0.343987 0.393449 0.479810 0.074 Uiso 1 1 calc R . . . .
C29 C 0.4017(3) 0.2732(2) 0.42090(17) 0.0647(7) Uani 1 1 d . . . . .
C14 C 0.6003(3) -0.08083(17) 0.21736(17) 0.0573(6) Uani 1 1 d D . . . .
C26 C 0.9269(3) 0.5459(2) 0.3354(2) 0.0692(7) Uani 1 1 d . . . . .
H26A H 0.990329 0.573177 0.282931 0.104 Uiso 1 1 calc GR . . . .
H26B H 0.976826 0.528585 0.392430 0.104 Uiso 1 1 calc GR . . . .
H26C H 0.835306 0.601575 0.334585 0.104 Uiso 1 1 calc GR . . . .
C23 C 1.1429(3) 0.2481(2) 0.0323(2) 0.0684(7) Uani 1 1 d . . . . .
H23A H 1.135254 0.312412 -0.022042 0.103 Uiso 1 1 calc GR . . . .
H23B H 1.164555 0.182975 0.013193 0.103 Uiso 1 1 calc GR . . . .
H23C H 1.221809 0.243324 0.070102 0.103 Uiso 1 1 calc GR . . . .
C33 C 0.8493(3) 0.2380(2) 0.51102(17) 0.0692(7) Uani 1 1 d . . . . .
H33 H 0.918989 0.244214 0.456647 0.083 Uiso 1 1 calc R . . . .
C6 C 0.1744(4) 0.7800(2) 0.1342(2) 0.0817(9) Uani 1 1 d . . . . .
H6A H 0.076902 0.765850 0.135632 0.098 Uiso 1 1 calc R . . . .
H6B H 0.188539 0.783788 0.195346 0.098 Uiso 1 1 calc R . . . .
C34 C 0.8960(5) 0.1197(4) 0.5796(3) 0.1270(17) Uani 1 1 d . . . . .
H34A H 0.834293 0.114068 0.635787 0.190 Uiso 1 1 calc GR . . . .
H34B H 0.998832 0.103738 0.594698 0.190 Uiso 1 1 calc GR . . . .
H34C H 0.883933 0.067643 0.551146 0.190 Uiso 1 1 calc GR . . . .
C7 C 0.1759(5) 0.8896(2) 0.0627(3) 0.1134(15) Uani 1 1 d . . . . .
H7A H 0.140378 0.892463 0.004813 0.170 Uiso 1 1 calc GR . . . .
H7B H 0.276203 0.898854 0.053099 0.170 Uiso 1 1 calc GR . . . .
H7C H 0.112240 0.947836 0.084318 0.170 Uiso 1 1 calc GR . . . .
C35 C 0.8577(5) 0.3222(4) 0.5562(2) 0.1138(15) Uani 1 1 d . . . . .
H35A H 0.820351 0.395465 0.514473 0.171 Uiso 1 1 calc GR . . . .
H35B H 0.959758 0.312687 0.569541 0.171 Uiso 1 1 calc GR . . . .
H35C H 0.798233 0.312012 0.613410 0.171 Uiso 1 1 calc GR . . . .
C36 C 0.2479(4) 0.2792(4) 0.3920(3) 0.1244(18) Uani 1 1 d . . . . .
H36A H 0.181600 0.349238 0.391318 0.187 Uiso 1 1 calc GR . . . .
H36B H 0.209536 0.220408 0.435765 0.187 Uiso 1 1 calc GR . . . .
H36C H 0.255529 0.271644 0.330599 0.187 Uiso 1 1 calc GR . . . .
C15 C 0.6144(8) -0.1585(4) 0.3186(3) 0.0875(15) Uani 0.65 1 d D U P A 1
H15A H 0.718096 -0.186374 0.333753 0.131 Uiso 0.65 1 calc GR . P A 1
H15B H 0.571642 -0.219213 0.325189 0.131 Uiso 0.65 1 calc GR . P A 1
H15C H 0.562268 -0.118382 0.360291 0.131 Uiso 0.65 1 calc GR . P A 1
C17 C 0.6821(7) -0.1411(4) 0.1519(4) 0.0867(15) Uani 0.65 1 d D U P A 1
H17A H 0.657968 -0.096289 0.088691 0.130 Uiso 0.65 1 calc GR . P A 1
H17B H 0.653295 -0.209426 0.165444 0.130 Uiso 0.65 1 calc GR . P A 1
H17C H 0.787807 -0.156652 0.159190 0.130 Uiso 0.65 1 calc GR . P A 1
C19 C 0.4307(6) -0.0439(4) 0.1990(6) 0.1012(19) Uani 0.65 1 d D U P A 1
H19A H 0.377955 -0.010960 0.245134 0.152 Uiso 0.65 1 calc GR . P A 1
H19B H 0.395364 -0.107104 0.202615 0.152 Uiso 0.65 1 calc GR . P A 1
H19C H 0.413739 0.009294 0.137774 0.152 Uiso 0.65 1 calc GR . P A 1
C16 C 0.7144(12) -0.1931(6) 0.2533(10) 0.105(3) Uani 0.35 1 d D U P A 2
H16A H 0.796886 -0.197577 0.208876 0.158 Uiso 0.35 1 calc GR . P A 2
H16B H 0.667217 -0.251955 0.261177 0.158 Uiso 0.35 1 calc GR . P A 2
H16C H 0.750226 -0.199728 0.312302 0.158 Uiso 0.35 1 calc GR . P A 2
C20 C 0.4611(12) -0.0777(9) 0.2741(9) 0.092(3) Uani 0.35 1 d D U P A 2
H20A H 0.480169 -0.082038 0.336266 0.138 Uiso 0.35 1 calc GR . P A 2
H20B H 0.422734 -0.139182 0.276623 0.138 Uiso 0.35 1 calc GR . P A 2
H20C H 0.389051 -0.009654 0.246514 0.138 Uiso 0.35 1 calc GR . P A 2
C18 C 0.5690(15) -0.0666(9) 0.1141(7) 0.094(3) Uani 0.35 1 d D U P A 2
H18A H 0.492492 -0.000007 0.090194 0.141 Uiso 0.35 1 calc GR . P A 2
H18B H 0.536326 -0.129065 0.112648 0.141 Uiso 0.35 1 calc GR . P A 2
H18C H 0.658925 -0.062058 0.076090 0.141 Uiso 0.35 1 calc GR . P A 2

loop_
_atom_site_aniso_label
_atom_site_aniso_U_11
_atom_site_aniso_U_22
_atom_site_aniso_U_33
_atom_site_aniso_U_23
_atom_site_aniso_U_13
_atom_site_aniso_U_12
Ru1 0.03267(8) 0.03332(8) 0.02687(8) -0.00744(5) -0.00181(5) -0.00725(5)
Cl1 0.0593(3) 0.0392(2) 0.0598(3) -0.0217(2) -0.0037(2) -0.0078(2)
O4 0.0521(8) 0.0541(8) 0.0457(7) -0.0211(6) -0.0029(6) -0.0249(7)
N1 0.0328(7) 0.0310(6) 0.0317(7) -0.0048(5) -0.0074(5) -0.0084(5)
O2 0.0455(8) 0.0677(9) 0.0494(8) -0.0309(7) 0.0109(6) -0.0189(7)
N2 0.0408(8) 0.0396(7) 0.0338(7) -0.0056(6) -0.0111(6) -0.0122(6)
N3 0.0350(8) 0.0390(7) 0.0361(7) -0.0005(6) -0.0105(6) -0.0090(6)
O3 0.1155(16) 0.0576(9) 0.0423(8) -0.0069(7) 0.0032(9) -0.0524(10)
C24 0.0350(8) 0.0326(7) 0.0262(7) -0.0049(6) -0.0042(6) -0.0111(6)
C3 0.0303(8) 0.0304(7) 0.0311(7) -0.0037(6) -0.0029(6) -0.0076(6)
C21 0.0315(8) 0.0333(8) 0.0294(7) -0.0061(6) -0.0044(6) -0.0095(6)
C13 0.0360(8) 0.0302(7) 0.0299(7) -0.0068(6) -0.0023(6) -0.0083(6)
O1 0.0575(11) 0.1510(19) 0.0892(13) -0.0763(14) 0.0286(10) -0.0628(12)
C27 0.0536(11) 0.0364(9) 0.0302(8) -0.0036(7) 0.0014(8) -0.0077(8)
C8 0.0369(8) 0.0282(7) 0.0311(7) -0.0066(6) -0.0033(6) -0.0081(6)
C22 0.0374(9) 0.0456(9) 0.0384(9) -0.0133(7) 0.0022(7) -0.0137(7)
C2 0.0313(8) 0.0361(8) 0.0339(8) -0.0020(6) -0.0033(7) -0.0081(7)
C9 0.0437(10) 0.0384(9) 0.0404(9) -0.0100(7) -0.0047(8) -0.0162(7)
C25 0.0444(10) 0.0429(9) 0.0384(9) -0.0154(7) 0.0017(7) -0.0182(8)
C10 0.0595(12) 0.0327(8) 0.0383(9) -0.0094(7) -0.0008(8) -0.0177(8)
C31 0.0707(14) 0.0560(12) 0.0293(9) -0.0148(8) 0.0062(9) -0.0169(10)
C32 0.0473(10) 0.0512(10) 0.0257(7) -0.0013(7) -0.0068(7) -0.0151(8)
C4 0.0360(9) 0.0426(10) 0.0480(10) -0.0075(8) -0.0029(8) 0.0014(7)
C11 0.0579(12) 0.0284(8) 0.0499(11) -0.0081(7) -0.0064(9) -0.0056(8)
C1 0.0539(12) 0.0547(12) 0.0487(11) 0.0052(9) -0.0269(10) -0.0127(10)
C28 0.0788(16) 0.0581(12) 0.0334(9) -0.0004(8) -0.0046(10) -0.0425(12)
C12 0.0397(9) 0.0342(8) 0.0470(10) -0.0085(7) -0.0088(8) -0.0040(7)
C5 0.0640(14) 0.0415(11) 0.0571(13) -0.0037(9) -0.0009(11) 0.0005(10)
C30 0.0490(12) 0.0694(14) 0.0427(11) -0.0055(10) 0.0113(9) 0.0030(10)
C29 0.0467(12) 0.0872(18) 0.0460(12) 0.0094(12) -0.0039(10) -0.0302(12)
C14 0.0757(16) 0.0396(10) 0.0632(13) -0.0144(9) -0.0004(12) -0.0278(10)
C26 0.0829(18) 0.0805(17) 0.0745(16) -0.0456(14) 0.0098(14) -0.0482(15)
C23 0.0598(15) 0.0822(17) 0.0733(16) -0.0423(14) 0.0273(13) -0.0241(13)
C33 0.0586(14) 0.0962(19) 0.0452(12) 0.0013(12) -0.0161(11) -0.0296(14)
C6 0.095(2) 0.0512(14) 0.0795(19) -0.0182(13) -0.0035(16) 0.0107(14)
C34 0.089(3) 0.140(3) 0.103(3) 0.039(2) -0.056(2) -0.021(2)
C7 0.143(4) 0.0484(15) 0.126(3) -0.0110(18) -0.042(3) 0.0090(18)
C35 0.128(3) 0.181(4) 0.070(2) -0.043(2) -0.012(2) -0.091(3)
C36 0.067(2) 0.184(4) 0.100(3) 0.025(3) -0.0258(19) -0.071(3)
C15 0.144(5) 0.060(2) 0.067(2) -0.009(2) 0.012(3) -0.061(3)
C17 0.130(4) 0.072(3) 0.085(3) -0.050(2) 0.027(3) -0.051(3)
C19 0.098(4) 0.072(3) 0.154(5) -0.033(3) -0.014(4) -0.053(3)
C16 0.112(7) 0.054(4) 0.157(8) -0.023(5) -0.019(6) -0.040(4)
C20 0.097(6) 0.079(5) 0.110(6) -0.022(5) 0.020(5) -0.060(5)
C18 0.117(7) 0.085(5) 0.109(6) -0.045(5) -0.013(5) -0.051(5)

loop_
_atom_type_symbol
_atom_type_description
_atom_type_scat_dispersion_real
_atom_type_scat_dispersion_imag
_atom_type_scat_source
C C 0.0033 0.0016 'International Tables Vol C Tables 4.2.6.8 and 6.1.1.4'
H H 0.0000 0.0000 'International Tables Vol C Tables 4.2.6.8 and 6.1.1.4'
Cl Cl 0.1484 0.1585 'International Tables Vol C Tables 4.2.6.8 and 6.1.1.4'
N N 0.0061 0.0033 'International Tables Vol C Tables 4.2.6.8 and 6.1.1.4'
O O 0.0106 0.0060 'International Tables Vol C Tables 4.2.6.8 and 6.1.1.4'
Ru Ru -1.2594 0.8363 'International Tables Vol C Tables 4.2.6.8 and 6.1.1.4'

loop_
_geom_angle_atom_site_label_1
_geom_angle_atom_site_label_2
_geom_angle_atom_site_label_3
_geom_angle
_geom_angle_site_symmetry_1
_geom_angle_site_symmetry_3
_geom_angle_publ_flag
C24 Ru1 Cl1 89.27(5) . . ?
C24 Ru1 C27 91.19(7) . . ?
C24 Ru1 C31 123.67(8) . . ?
C24 Ru1 C32 96.13(7) . . ?
C24 Ru1 C28 115.15(9) . . ?
C24 Ru1 C30 159.95(8) . . ?
C24 Ru1 C29 151.93(10) . . ?
C3 Ru1 Cl1 89.61(5) . . ?
C3 Ru1 C24 82.53(6) . . ?
C3 Ru1 C27 120.49(7) . . ?
C3 Ru1 C31 153.76(8) . . ?
C3 Ru1 C32 157.71(7) . . ?
C3 Ru1 C28 93.40(7) . . ?
C3 Ru1 C30 117.46(8) . . ?
C3 Ru1 C29 92.98(8) . . ?
C27 Ru1 Cl1 149.70(6) . . ?
C27 Ru1 C31 65.40(8) . . ?
C27 Ru1 C32 37.22(7) . . ?
C27 Ru1 C28 37.83(8) . . ?
C27 Ru1 C30 77.61(8) . . ?
C27 Ru1 C29 67.20(9) . . ?
C31 Ru1 Cl1 89.41(6) . . ?
C31 Ru1 C32 35.35(8) . . ?
C31 Ru1 C29 64.75(9) . . ?
C32 Ru1 Cl1 112.65(5) . . ?
C28 Ru1 Cl1 155.58(8) . . ?
C28 Ru1 C31 77.33(8) . . ?
C28 Ru1 C32 66.90(8) . . ?
C28 Ru1 C30 65.00(10) . . ?
C28 Ru1 C29 37.17(10) . . ?
C30 Ru1 Cl1 92.18(7) . . ?
C30 Ru1 C31 36.41(9) . . ?
C30 Ru1 C32 64.92(8) . . ?
C30 Ru1 C29 35.05(10) . . ?
C29 Ru1 Cl1 118.50(8) . . ?
C29 Ru1 C32 77.70(8) . . ?
C25 O4 C26 116.02(18) . . ?
N2 N1 C3 115.21(14) . . ?
N2 N1 C8 116.29(14) . . ?
C3 N1 C8 127.91(13) . . ?
C22 O2 C23 118.42(18) . . ?
N3 N2 N1 102.44(14) . . ?
N2 N3 C2 113.83(14) . . ?
N2 N3 C1 117.66(17) . . ?
C2 N3 C1 128.46(17) . . ?
C21 C24 Ru1 126.63(12) . . ?
C21 C24 C25 117.70(16) . . ?
C25 C24 Ru1 115.64(12) . . ?
N1 C3 Ru1 122.57(11) . . ?
N1 C3 C2 102.06(14) . . ?
C2 C3 Ru1 135.28(13) . . ?
C24 C21 C13 122.72(16) . . ?
C24 C21 C22 121.95(15) . . ?
C13 C21 C22 115.31(15) . . ?
C8 C13 C21 124.23(14) . . ?
C8 C13 C12 115.42(15) . . ?
C12 C13 C21 120.35(16) . . ?
Ru1 C27 H27 123.5 . . ?
C32 C27 Ru1 76.86(11) . . ?
C32 C27 H27 119.4 . . ?
C28 C27 Ru1 71.66(11) . . ?
C28 C27 H27 119.4 . . ?
C28 C27 C32 121.2(2) . . ?
C13 C8 N1 120.89(14) . . ?
C13 C8 C9 122.69(16) . . ?
C9 C8 N1 116.40(16) . . ?
O2 C22 C21 110.85(15) . . ?
O1 C22 O2 122.52(18) . . ?
O1 C22 C21 126.62(18) . . ?
N3 C2 C3 106.46(15) . . ?
N3 C2 C4 120.90(15) . . ?
C3 C2 C4 132.45(17) . . ?
C8 C9 H9 119.5 . . ?
C10 C9 C8 120.95(18) . . ?
C10 C9 H9 119.5 . . ?
O4 C25 C24 111.35(15) . . ?
O3 C25 O4 123.34(17) . . ?
O3 C25 C24 125.20(17) . . ?
C9 C10 C11 117.03(17) . . ?
C9 C10 C14 121.8(2) . . ?
C11 C10 C14 121.20(18) . . ?
Ru1 C31 H31 128.2 . . ?
C32 C31 Ru1 73.52(11) . . ?
C32 C31 H31 119.1 . . ?
C32 C31 C30 121.7(2) . . ?
C30 C31 Ru1 71.45(12) . . ?
C30 C31 H31 119.1 . . ?
C27 C32 Ru1 65.91(9) . . ?
C27 C32 C33 119.6(2) . . ?
C31 C32 Ru1 71.13(11) . . ?
C31 C32 C27 116.34(19) . . ?
C31 C32 C33 124.0(2) . . ?
C33 C32 Ru1 131.62(14) . . ?
C2 C4 H4A 108.5 . . ?
C2 C4 H4B 108.5 . . ?
C2 C4 C5 115.21(18) . . ?
H4A C4 H4B 107.5 . . ?
C5 C4 H4A 108.5 . . ?
C5 C4 H4B 108.5 . . ?
C10 C11 H11 119.2 . . ?
C12 C11 C10 121.66(17) . . ?
C12 C11 H11 119.2 . . ?
N3 C1 H1A 109.5 . . ?
N3 C1 H1B 109.5 . . ?
N3 C1 H1C 109.5 . . ?
H1A C1 H1B 109.5 . . ?
H1A C1 H1C 109.5 . . ?
H1B C1 H1C 109.5 . . ?
Ru1 C28 H28 126.3 . . ?
C27 C28 Ru1 70.52(11) . . ?
C27 C28 H28 119.6 . . ?
C27 C28 C29 120.8(2) . . ?
C29 C28 Ru1 75.48(14) . . ?
C29 C28 H28 119.6 . . ?
C13 C12 H12 118.9 . . ?
C11 C12 C13 122.16(18) . . ?
C11 C12 H12 118.9 . . ?
C4 C5 H5A 109.2 . . ?
C4 C5 H5B 109.2 . . ?
H5A C5 H5B 107.9 . . ?
C6 C5 C4 112.1(2) . . ?
C6 C5 H5A 109.2 . . ?
C6 C5 H5B 109.2 . . ?
Ru1 C30 H30 128.1 . . ?
C31 C30 Ru1 72.14(12) . . ?
C31 C30 H30 118.9 . . ?
C29 C30 Ru1 73.14(14) . . ?
C29 C30 C31 122.1(2) . . ?
C29 C30 H30 118.9 . . ?
C28 C29 Ru1 67.35(12) . . ?
C28 C29 C36 119.7(3) . . ?
C30 C29 Ru1 71.81(14) . . ?
C30 C29 C28 117.4(2) . . ?
C30 C29 C36 122.9(3) . . ?
C36 C29 Ru1 129.80(18) . . ?
C10 C14 C19 111.9(2) . . ?
C10 C14 C16 112.4(4) . . ?
C10 C14 C18 105.1(4) . . ?
C15 C14 C10 107.9(2) . . ?
C15 C14 C19 105.4(4) . . ?
C17 C14 C10 111.0(3) . . ?
C17 C14 C15 110.2(4) . . ?
C17 C14 C19 110.1(4) . . ?
C16 C14 C18 106.5(7) . . ?
C20 C14 C10 111.0(4) . . ?
C20 C14 C16 111.4(7) . . ?
C20 C14 C18 110.0(7) . . ?
O4 C26 H26A 109.5 . . ?
O4 C26 H26B 109.5 . . ?
O4 C26 H26C 109.5 . . ?
H26A C26 H26B 109.5 . . ?
H26A C26 H26C 109.5 . . ?
H26B C26 H26C 109.5 . . ?
O2 C23 H23A 109.5 . . ?
O2 C23 H23B 109.5 . . ?
O2 C23 H23C 109.5 . . ?
H23A C23 H23B 109.5 . . ?
H23A C23 H23C 109.5 . . ?
H23B C23 H23C 109.5 . . ?
C32 C33 H33 108.3 . . ?
C32 C33 C34 108.0(2) . . ?
C34 C33 H33 108.3 . . ?
C35 C33 C32 113.1(3) . . ?
C35 C33 H33 108.3 . . ?
C35 C33 C34 110.6(3) . . ?
C5 C6 H6A 108.8 . . ?
C5 C6 H6B 108.8 . . ?
H6A C6 H6B 107.7 . . ?
C7 C6 C5 113.8(3) . . ?
C7 C6 H6A 108.8 . . ?
C7 C6 H6B 108.8 . . ?
C33 C34 H34A 109.5 . . ?
C33 C34 H34B 109.5 . . ?
C33 C34 H34C 109.5 . . ?
H34A C34 H34B 109.5 . . ?
H34A C34 H34C 109.5 . . ?
H34B C34 H34C 109.5 . . ?
C6 C7 H7A 109.5 . . ?
C6 C7 H7B 109.5 . . ?
C6 C7 H7C 109.5 . . ?
H7A C7 H7B 109.5 . . ?
H7A C7 H7C 109.5 . . ?
H7B C7 H7C 109.5 . . ?
C33 C35 H35A 109.5 . . ?
C33 C35 H35B 109.5 . . ?
C33 C35 H35C 109.5 . . ?
H35A C35 H35B 109.5 . . ?
H35A C35 H35C 109.5 . . ?
H35B C35 H35C 109.5 . . ?
C29 C36 H36A 109.5 . . ?
C29 C36 H36B 109.5 . . ?
C29 C36 H36C 109.5 . . ?
H36A C36 H36B 109.5 . . ?
H36A C36 H36C 109.5 . . ?
H36B C36 H36C 109.5 . . ?
C14 C15 H15A 109.5 . . ?
C14 C15 H15B 109.5 . . ?
C14 C15 H15C 109.5 . . ?
H15A C15 H15B 109.5 . . ?
H15A C15 H15C 109.5 . . ?
H15B C15 H15C 109.5 . . ?
C14 C17 H17A 109.5 . . ?
C14 C17 H17B 109.5 . . ?
C14 C17 H17C 109.5 . . ?
H17A C17 H17B 109.5 . . ?
H17A C17 H17C 109.5 . . ?
H17B C17 H17C 109.5 . . ?
C14 C19 H19A 109.5 . . ?
C14 C19 H19B 109.5 . . ?
C14 C19 H19C 109.5 . . ?
H19A C19 H19B 109.5 . . ?
H19A C19 H19C 109.5 . . ?
H19B C19 H19C 109.5 . . ?
C14 C16 H16A 109.5 . . ?
C14 C16 H16B 109.5 . . ?
C14 C16 H16C 109.5 . . ?
H16A C16 H16B 109.5 . . ?
H16A C16 H16C 109.5 . . ?
H16B C16 H16C 109.5 . . ?
C14 C20 H20A 109.5 . . ?
C14 C20 H20B 109.5 . . ?
C14 C20 H20C 109.5 . . ?
H20A C20 H20B 109.5 . . ?
H20A C20 H20C 109.5 . . ?
H20B C20 H20C 109.5 . . ?
C14 C18 H18A 109.5 . . ?
C14 C18 H18B 109.5 . . ?
C14 C18 H18C 109.5 . . ?
H18A C18 H18B 109.5 . . ?
H18A C18 H18C 109.5 . . ?
H18B C18 H18C 109.5 . . ?

loop_
_geom_bond_atom_site_label_1
_geom_bond_atom_site_label_2
_geom_bond_distance
_geom_bond_site_symmetry_2
_geom_bond_publ_flag
Ru1 Cl1 2.4273(5) . ?
Ru1 C24 2.0726(17) . ?
Ru1 C3 2.0477(16) . ?
Ru1 C27 2.1570(18) . ?
Ru1 C31 2.2706(19) . ?
Ru1 C32 2.3010(17) . ?
Ru1 C28 2.172(2) . ?
Ru1 C30 2.262(2) . ?
Ru1 C29 2.278(2) . ?
O4 C25 1.339(2) . ?
O4 C26 1.444(3) . ?
N1 N2 1.3411(19) . ?
N1 C3 1.376(2) . ?
N1 C8 1.438(2) . ?
O2 C22 1.338(2) . ?
O2 C23 1.434(3) . ?
N2 N3 1.316(2) . ?
N3 C2 1.362(2) . ?
N3 C1 1.468(2) . ?
O3 C25 1.203(2) . ?
C24 C21 1.359(2) . ?
C24 C25 1.500(2) . ?
C3 C2 1.398(2) . ?
C21 C13 1.488(2) . ?
C21 C22 1.493(2) . ?
C13 C8 1.384(2) . ?
C13 C12 1.406(2) . ?
O1 C22 1.194(2) . ?
C27 H27 0.9300 . ?
C27 C32 1.429(3) . ?
C27 C28 1.403(3) . ?
C8 C9 1.397(2) . ?
C2 C4 1.487(3) . ?
C9 H9 0.9300 . ?
C9 C10 1.385(3) . ?
C10 C11 1.390(3) . ?
C10 C14 1.537(3) . ?
C31 H31 0.9300 . ?
C31 C32 1.388(3) . ?
C31 C30 1.416(4) . ?
C32 C33 1.520(3) . ?
C4 H4A 0.9700 . ?
C4 H4B 0.9700 . ?
C4 C5 1.529(3) . ?
C11 H11 0.9300 . ?
C11 C12 1.379(3) . ?
C1 H1A 0.9600 . ?
C1 H1B 0.9600 . ?
C1 H1C 0.9600 . ?
C28 H28 0.9300 . ?
C28 C29 1.422(4) . ?
C12 H12 0.9300 . ?
C5 H5A 0.9700 . ?
C5 H5B 0.9700 . ?
C5 C6 1.511(3) . ?
C30 H30 0.9300 . ?
C30 C29 1.367(4) . ?
C29 C36 1.519(4) . ?
C14 C15 1.535(5) . ?
C14 C17 1.486(5) . ?
C14 C19 1.549(6) . ?
C14 C16 1.539(9) . ?
C14 C20 1.463(9) . ?
C14 C18 1.567(9) . ?
C26 H26A 0.9600 . ?
C26 H26B 0.9600 . ?
C26 H26C 0.9600 . ?
C23 H23A 0.9600 . ?
C23 H23B 0.9600 . ?
C23 H23C 0.9600 . ?
C33 H33 0.9800 . ?
C33 C34 1.541(4) . ?
C33 C35 1.508(5) . ?
C6 H6A 0.9700 . ?
C6 H6B 0.9700 . ?
C6 C7 1.495(4) . ?
C34 H34A 0.9600 . ?
C34 H34B 0.9600 . ?
C34 H34C 0.9600 . ?
C7 H7A 0.9600 . ?
C7 H7B 0.9600 . ?
C7 H7C 0.9600 . ?
C35 H35A 0.9600 . ?
C35 H35B 0.9600 . ?
C35 H35C 0.9600 . ?
C36 H36A 0.9600 . ?
C36 H36B 0.9600 . ?
C36 H36C 0.9600 . ?
C15 H15A 0.9600 . ?
C15 H15B 0.9600 . ?
C15 H15C 0.9600 . ?
C17 H17A 0.9600 . ?
C17 H17B 0.9600 . ?
C17 H17C 0.9600 . ?
C19 H19A 0.9600 . ?
C19 H19B 0.9600 . ?
C19 H19C 0.9600 . ?
C16 H16A 0.9600 . ?
C16 H16B 0.9600 . ?
C16 H16C 0.9600 . ?
C20 H20A 0.9600 . ?
C20 H20B 0.9600 . ?
C20 H20C 0.9600 . ?
C18 H18A 0.9600 . ?
C18 H18B 0.9600 . ?
C18 H18C 0.9600 . ?
